data_1544638
loop_
_publ_author_name
'Jinnouchi, S.'
'Yoshiasa, A.'
'Sugiyama, K.'
'Shimura, R.'
'Arima, H.'
'Momma, K.'
'Miyawaki, R.'

_publ_section_title
;
 Crystal structure refinements of legrandite, adamite, and paradamite: The
 complex structure and characteristic hydrogen bonding network of
 legrandite
;
_journal_name_full 'Journal of Mineralogical and Petrological Sciences'
_journal_page_first 35
_journal_page_last 43
_journal_volume 111
_journal_year 2016
_chemical_compound_source 'Ojuela Mine, Mapimi, Durango, Mexico'
_chemical_formula_sum 'As H3 O6 Zn2'
_chemical_name_common Zn2AsO4(OH)*H2O
_chemical_name_mineral legrandite
_space_group_IT_number 14
_space_group_name_H-M_alt 'P 1 21/c 1'
_symmetry_space_group_name_Hall '-P 2ybc'
_symmetry_space_group_name_H-M 'P 1 21/c 1'
_cell_angle_alpha 90
_cell_angle_beta 104.490(2)
_cell_angle_gamma 90
_cell_formula_units_Z 8
_cell_length_a 12.8014(11)
_cell_length_b 7.9390(3)
_cell_length_c 10.2262(5)
_cell_volume 1006.23(11)
_database_code_amcsd 0020671
_exptl_crystal_density_diffrn 4.023
_cod_data_source_file legrandite.cif
_cod_data_source_block legrandite
_cod_database_code 1544638

loop_
_space_group_symop_operation_xyz
'x, y, z'
'-x, -y, -z'
'-x, y+1/2, -z+1/2'
'x, -y+1/2, z+1/2'

loop_
_atom_site_label
_atom_site_occupancy
_atom_site_fract_x
_atom_site_fract_y
_atom_site_fract_z
_atom_site_adp_type
_atom_site_U_iso_or_equiv
_atom_site_type_symbol
Zn1 1.0 0.40317(3) 0.04960(4) 0.38958(4) Uiso 0.011074 Zn
Zn2 1.0 0.25262(3) 0.33093(4) 0.46221(4) Uiso 0.010307 Zn
Zn3 1.0 0.36183(3) 0.80584(4) 0.12768(4) Uiso 0.012544 Zn
Zn4 1.0 0.01007(3) 0.24144(5) 0.44052(4) Uiso 0.012915 Zn
As1 1.0 0.14944(2) 0.05500(4) 0.21963(3) Uiso 0.007832 As
As2 1.0 0.38527(2) 0.42177(3) 0.21403(3) Uiso 0.007614 As
O1 1.0 0.26823(17) 0.9528(4) 0.2613(2) Uiso 0.012068 O
O2 1.0 0.1388(17) 0.1603(4) 0.0732(2) Uiso 0.011578 O
O3 1.0 0.13297(17) 0.1896(4) 0.3416(2) Uiso 0.012569 O
O4 1.0 0.04883(18) 0.9129(4) 0.2019(2) Uiso 0.013631 O
O5 1.0 0.47905(17) 0.9522(4) 0.2404(2) Uiso 0.013628 O
O6 1.0 0.35349(18) 0.3421(4) 0.0568(2) Uiso 0.014207 O
O7 1.0 0.34567(17) 0.2897(4) 0.3198(2) Uiso 0.012051 O
O8 1.0 0.3200(2) 0.6056(4) 0.2179(2) Uiso 0.015320 O
O9 1.0 0.0881(2) 0.7337(4) 0.4346(4) Uiso 0.022078 O
O10 1.0 0.55428(18) 0.1626(4) 0.4850(2) Uiso 0.012080 O
O11 1.0 0.27318(18) 0.5763(4) 0.4694(2) Uiso 0.012183 O
O12 1.0 0.0793(2) 0.5315(4) 0.1403(4) Uiso 0.023604 O
H91 1.0 0.144(4) 0.68(6) 0.446(5) Uiso 0.033000 H
H92 1.0 0.070(4) 0.783(5) 0.365(3) Uiso 0.033000 H
H101 1.0 0.531(3) 0.231(4) 0.527(4) Uiso 0.018000 H
H111 1.0 0.287(3) 0.612(5) 0.403(2) Uiso 0.018000 H
H121 1.0 0.1432(10) 0.545(6) 0.158(5) Uiso 0.035000 H
H122 1.0 0.059(4) 0.481(6) 0.208(5) Uiso 0.035000 H

loop_
_atom_site_aniso_label
_atom_site_aniso_U_11
_atom_site_aniso_U_22
_atom_site_aniso_U_33
_atom_site_aniso_U_12
_atom_site_aniso_U_13
_atom_site_aniso_U_23
Zn1 0.01041 0.01144 0.01085 0.00154 0.00168 0.00018
Zn2 0.00980 0.00910 0.01202 0.00048 0.00273 -0.00051
Zn3 0.01353 0.00998 0.01260 -0.00080 0.00042 0.00162
Zn4 0.01046 0.01517 0.01273 -0.00072 0.00218 -0.00056
As1 0.00759 0.00813 0.00769 -0.00022 0.00175 -0.00020
As2 0.00778 0.00753 0.00783 0.00000 0.00251 0.00033
O1 0.00880 0.01220 0.01370 0.00300 0.00000 0.00000
O2 0.01320 0.01340 0.00910 0.00330 0.00460 0.00510
O3 0.01110 0.01360 0.01350 -0.00170 0.00400 -0.00550
O4 0.01390 0.01380 0.01380 -0.00550 0.00460 -0.00150
O5 0.00800 0.01560 0.01390 0.00090 -0.00360 0.01390
O6 0.01720 0.01670 0.00900 -0.00880 0.00380 -0.00410
O7 0.01340 0.01050 0.01430 0.00050 0.00730 0.00170
O8 0.02100 0.00900 0.01960 0.00540 0.01190 0.00420
O9 0.01890 0.02970 0.02040 0.01090 0.01010 0.00960
O10 0.01100 0.01080 0.01500 0.00030 0.00430 -0.00030
O11 0.01540 0.01180 0.00990 -0.00310 0.00420 0.00110
O12 0.01970 0.02340 0.03060 0.00720 0.01170 0.00920
H91 0.00000 0.00000 0.00000 0.00000 0.00000 0.00000
H92 0.00000 0.00000 0.00000 0.00000 0.00000 0.00000
H101 0.00000 0.00000 0.00000 0.00000 0.00000 0.00000
H111 0.00000 0.00000 0.00000 0.00000 0.00000 0.00000
H121 0.00000 0.00000 0.00000 0.00000 0.00000 0.00000
H122 0.00000 0.00000 0.00000 0.00000 0.00000 0.00000

loop_
_cod_related_entry_id
_cod_related_entry_database
_cod_related_entry_code
1 AMCSD 0020671
